data_2204471
loop_
_publ_author_name
'Song, Xiu-Yan'
'Dong, Xiao-Hong'
'Zhang, Shu-Sheng'
'Li, Xue-Mei'
'Wen, Yong-Hong'
'Zhong, Hui-Min'

_publ_section_title
;
 2-Fluoro-4-hydroxybenzonitrile
;
_journal_issue 11
_journal_name_full 'Acta Crystallographica Section E'
_journal_page_first o1919
_journal_page_last o1920
_journal_paper_doi 10.1107/S1600536804024250
_journal_volume 60
_journal_year 2004
_chemical_formula_iupac 'C7 H4 F N O'
_chemical_formula_moiety 'C7 H4 F N O'
_chemical_formula_sum 'C7 H4 F N O'
_chemical_formula_weight 137.11
_chemical_name_systematic
;
2-Fluoro-4-hydroxybenzonitrile
;
_space_group_IT_number 14
_symmetry_cell_setting monoclinic
_symmetry_space_group_name_Hall '-P 2ybc'
_symmetry_space_group_name_H-M 'P 1 21/c 1'
_atom_sites_solution_hydrogens geom
_atom_sites_solution_primary direct
_atom_sites_solution_secondary difmap
_audit_creation_method SHELXL97
_cell_angle_alpha 90.00
_cell_angle_beta 95.035(7)
_cell_angle_gamma 90.00
_cell_formula_units_Z 4
_cell_length_a 3.8051(17)
_cell_length_b 11.852(5)
_cell_length_c 13.903(6)
_cell_measurement_reflns_used 1352
_cell_measurement_temperature 293(2)
_cell_measurement_theta_max 25.0
_cell_measurement_theta_min 2.26
_cell_volume 624.6(5)
_computing_cell_refinement 'SAINT (Siemens, 1996)'
_computing_data_collection 'SMART (Siemens, 1996)'
_computing_data_reduction SAINT
_computing_molecular_graphics SHELXTL
_computing_publication_material 'SHELXTL, PARST (Nardelli, 1995) and PLATON (Spek, 2003)'
_computing_structure_refinement SHELXTL
_computing_structure_solution 'SHELXTL (Sheldrick, 1997)'
_diffrn_ambient_temperature 293(2)
_diffrn_detector_area_resol_mean 8.33
_diffrn_measured_fraction_theta_full 0.962
_diffrn_measured_fraction_theta_max 0.962
_diffrn_measurement_device_type 'Siemens SMART 1000 CCD area-detector'
_diffrn_measurement_method \w
_diffrn_radiation_monochromator graphite
_diffrn_radiation_source 'fine-focus sealed tube'
_diffrn_radiation_type MoK\a
_diffrn_radiation_wavelength 0.71073
_diffrn_reflns_av_R_equivalents 0.0094
_diffrn_reflns_av_sigmaI/netI 0.0119
_diffrn_reflns_limit_h_max 4
_diffrn_reflns_limit_h_min -4
_diffrn_reflns_limit_k_max 14
_diffrn_reflns_limit_k_min -9
_diffrn_reflns_limit_l_max 15
_diffrn_reflns_limit_l_min -16
_diffrn_reflns_number 2477
_diffrn_reflns_theta_full 25.00
_diffrn_reflns_theta_max 25.00
_diffrn_reflns_theta_min 2.26
_diffrn_standards_decay_% 0
_diffrn_standards_interval_count 0
_diffrn_standards_number 0
_exptl_absorpt_coefficient_mu 0.120
_exptl_absorpt_correction_T_max 0.9893
_exptl_absorpt_correction_T_min 0.9707
_exptl_absorpt_correction_type multi-scan
_exptl_absorpt_process_details '(SADABS; Sheldrick, 1996)'
_exptl_crystal_colour colourless
_exptl_crystal_density_diffrn 1.458
_exptl_crystal_density_meas ?
_exptl_crystal_density_method .
_exptl_crystal_description plate
_exptl_crystal_F_000 280
_exptl_crystal_size_max 0.25
_exptl_crystal_size_mid 0.22
_exptl_crystal_size_min 0.09
_refine_diff_density_max 0.136
_refine_diff_density_min -0.167
_refine_ls_extinction_method none
_refine_ls_goodness_of_fit_ref 1.080
_refine_ls_hydrogen_treatment constr
_refine_ls_matrix_type full
_refine_ls_number_parameters 91
_refine_ls_number_reflns 1065
_refine_ls_number_restraints 0
_refine_ls_restrained_S_all 1.080
_refine_ls_R_factor_all 0.0395
_refine_ls_R_factor_gt 0.0342
_refine_ls_shift/su_max 0.000
_refine_ls_shift/su_mean 0.000
_refine_ls_structure_factor_coef Fsqd
_refine_ls_weighting_details 'calc w = 1/[\s^2^(Fo^2^)+(0.0517P)^2^+0.0925P] where P=(Fo^2^+2Fc^2^)/3'
_refine_ls_weighting_scheme calc
_refine_ls_wR_factor_gt 0.0940
_refine_ls_wR_factor_ref 0.0985
_reflns_number_gt 919
_reflns_number_total 1065
_reflns_threshold_expression I>2\s(I)
_cod_data_source_file cv6381.cif
_cod_data_source_block I
_cod_depositor_comments
;
The following automatic conversions were performed:
'_symmetry_cell_setting' value 'Monoclinic' changed to 'monoclinic'
according to '/home/saulius/struct/CIF-dictionaries/cif_core.dic'
dictionary named 'cif_core.dic' version 2.4.1 from 2010-06-29.

Automatic conversion script
Id: cif_fix_enum 1527 2010-12-29 10:47:43Z saulius 

The following automatic conversions were performed:

'_symmetry_cell_setting' value 'Monoclinic' changed to 'monoclinic'
according to /home/saulius/struct/CIF-dictionaries/cif_core.dic
dictionary named 'cif_core.dic' version 2.4.1 from 2010-06-29.

Automatic conversion script
Id: cif_fix_values 1715 2011-07-08 13:25:40Z adriana 
;
_cod_original_cell_volume 624.5(5)
_cod_original_sg_symbol_H-M P21/c
_cod_database_code 2204471
_cod_database_fobs_code 2204471

loop_
_symmetry_equiv_pos_as_xyz
'x, y, z'
'-x, y+1/2, -z+1/2'
'-x, -y, -z'
'x, -y-1/2, z-1/2'

loop_
_atom_site_label
_atom_site_fract_x
_atom_site_fract_y
_atom_site_fract_z
_atom_site_U_iso_or_equiv
_atom_site_adp_type
_atom_site_calc_flag
_atom_site_refinement_flags
_atom_site_occupancy
_atom_site_type_symbol
C1 0.4517(4) 0.74745(11) -0.11348(10) 0.0480(4) Uani d . 1 C
C2 0.3287(4) 0.64315(12) -0.08612(10) 0.0533(4) Uani d . 1 C
C3 0.1802(4) 0.56630(12) -0.15008(11) 0.0540(4) Uani d . 1 C
H3A 0.1018 0.4970 -0.1290 0.065 Uiso calc R 1 H
C4 0.1486(4) 0.59386(11) -0.24790(10) 0.0483(4) Uani d . 1 C
C5 0.2662(4) 0.69813(12) -0.27815(10) 0.0513(4) Uani d . 1 C
H5A 0.2425 0.7168 -0.3434 0.062 Uiso calc R 1 H
C6 0.4173(4) 0.77343(12) -0.21164(10) 0.0511(4) Uani d . 1 C
H6A 0.4976 0.8426 -0.2324 0.061 Uiso calc R 1 H
C7 0.6166(4) 0.82215(13) -0.04236(11) 0.0555(4) Uani d . 1 C
N1 0.7527(4) 0.87913(12) 0.01558(10) 0.0707(4) Uani d . 1 N
O1 0.0011(3) 0.51595(9) -0.30928(8) 0.0645(4) Uani d . 1 O
H1A -0.0052 0.5400 -0.3647 0.097 Uiso calc R 1 H
F1 0.3558(3) 0.61821(8) 0.00932(6) 0.0826(4) Uani d . 1 F

loop_
_atom_site_aniso_label
_atom_site_aniso_U_11
_atom_site_aniso_U_22
_atom_site_aniso_U_33
_atom_site_aniso_U_12
_atom_site_aniso_U_13
_atom_site_aniso_U_23
C1 0.0462(8) 0.0486(8) 0.0487(8) 0.0078(6) 0.0015(6) -0.0013(6)
C2 0.0628(9) 0.0545(8) 0.0423(8) 0.0107(7) 0.0018(7) 0.0061(6)
C3 0.0631(9) 0.0437(8) 0.0551(9) 0.0028(6) 0.0043(7) 0.0101(6)
C4 0.0493(8) 0.0442(7) 0.0504(8) 0.0065(6) -0.0006(6) -0.0003(6)
C5 0.0572(9) 0.0519(8) 0.0443(8) 0.0020(6) 0.0023(6) 0.0065(6)
C6 0.0520(8) 0.0474(8) 0.0541(8) -0.0009(6) 0.0047(7) 0.0051(6)
C7 0.0553(9) 0.0582(9) 0.0524(9) 0.0068(7) 0.0013(7) 0.0004(7)
N1 0.0804(10) 0.0705(9) 0.0587(8) -0.0034(8) -0.0079(7) -0.0067(7)
O1 0.0843(8) 0.0502(6) 0.0566(7) -0.0047(5) -0.0080(6) -0.0001(5)
F1 0.1280(10) 0.0727(7) 0.0455(6) -0.0014(6) -0.0014(6) 0.0111(4)

loop_
_atom_type_symbol
_atom_type_description
_atom_type_scat_dispersion_real
_atom_type_scat_dispersion_imag
_atom_type_scat_source
C C 0.0033 0.0016 'International Tables Vol C Tables 4.2.6.8 and 6.1.1.4'
H H 0.0000 0.0000 'International Tables Vol C Tables 4.2.6.8 and 6.1.1.4'
N N 0.0061 0.0033 'International Tables Vol C Tables 4.2.6.8 and 6.1.1.4'
O O 0.0106 0.0060 'International Tables Vol C Tables 4.2.6.8 and 6.1.1.4'
F F 0.0171 0.0103 'International Tables Vol C Tables 4.2.6.8 and 6.1.1.4'

loop_
_geom_angle_atom_site_label_1
_geom_angle_atom_site_label_2
_geom_angle_atom_site_label_3
_geom_angle
C2 C1 C6 117.42(13)
C2 C1 C7 120.01(13)
C6 C1 C7 122.54(14)
F1 C2 C3 119.06(14)
F1 C2 C1 117.70(13)
C3 C2 C1 123.24(13)
C2 C3 C4 118.44(14)
C2 C3 H3A 120.8
C4 C3 H3A 120.8
O1 C4 C5 123.00(13)
O1 C4 C3 116.96(13)
C5 C4 C3 120.03(13)
C6 C5 C4 119.99(14)
C6 C5 H5A 120.0
C4 C5 H5A 120.0
C5 C6 C1 120.87(14)
C5 C6 H6A 119.6
C1 C6 H6A 119.6
N1 C7 C1 178.07(16)
C4 O1 H1A 109.5

loop_
_geom_bond_atom_site_label_1
_geom_bond_atom_site_label_2
_geom_bond_distance
_geom_bond_publ_flag
C1 C2 1.387(2) ?
C1 C6 1.394(2) ?
C1 C7 1.430(2) yes
C2 F1 1.3544(17) yes
C2 C3 1.361(2) ?
C3 C4 1.393(2) ?
C3 H3A 0.9300 ?
C4 O1 1.3460(17) yes
C4 C5 1.392(2) ?
C5 C6 1.374(2) ?
C5 H5A 0.9300 ?
C6 H6A 0.9300 ?
C7 N1 1.1402(19) yes
O1 H1A 0.8200 ?

loop_
_geom_hbond_atom_site_label_D
_geom_hbond_atom_site_label_H
_geom_hbond_atom_site_label_A
_geom_hbond_site_symmetry_A
_geom_hbond_distance_DH
_geom_hbond_distance_HA
_geom_hbond_distance_DA
_geom_hbond_angle_DHA
_geom_hbond_publ_flag
O1 H1A N1 4_475 0.82 2.07 2.822(2) 153 yes

loop_
_geom_torsion_atom_site_label_1
_geom_torsion_atom_site_label_2
_geom_torsion_atom_site_label_3
_geom_torsion_atom_site_label_4
_geom_torsion
C6 C1 C2 F1 -178.88(13)
C7 C1 C2 F1 3.1(2)
C6 C1 C2 C3 0.4(2)
C7 C1 C2 C3 -177.67(14)
F1 C2 C3 C4 178.92(13)
C1 C2 C3 C4 -0.3(2)
C2 C3 C4 O1 179.91(13)
C2 C3 C4 C5 -0.2(2)
O1 C4 C5 C6 -179.42(14)
C3 C4 C5 C6 0.8(2)
C4 C5 C6 C1 -0.7(2)
C2 C1 C6 C5 0.1(2)
C7 C1 C6 C5 178.14(13)
C2 C1 C7 N1 40(5)
C6 C1 C7 N1 -138(5)

loop_
_cod_related_entry_id
_cod_related_entry_database
_cod_related_entry_code
1 ChemSpider 2016419
